data_7111672
loop_
_publ_author_name
'Siebler, Daniel'
'F\"orster, Christoph'
'Gasi, Teuta'
'Heinze, Katja'

_publ_section_title
;
 Formation and mixed-valent behaviour of a substituted
 tetraferrocenylstannane
;
_journal_issue 25
_journal_name_full 'Chemical Communications'
_journal_page_first 4490
_journal_page_last 4492
_journal_paper_doi 10.1039/c0cc00227e
_journal_volume 46
_journal_year 2010
_chemical_formula_moiety 'C48 H44 Fe4 O8 Sn'
_chemical_formula_sum 'C48 H44 Fe4 O8 Sn'
_chemical_formula_weight 1090.92
_chemical_melting_point 250
_chemical_name_systematic
;
?
;
_space_group_IT_number 88
_symmetry_cell_setting tetragonal
_symmetry_space_group_name_Hall '-I 4ad'
_symmetry_space_group_name_H-M 'I 41/a :2'
_atom_sites_solution_hydrogens geom
_atom_sites_solution_primary direct
_atom_sites_solution_secondary difmap
_audit_creation_method SHELXL-97
_cell_angle_alpha 90.00
_cell_angle_beta 90.00
_cell_angle_gamma 90.00
_cell_formula_units_Z 4
_cell_length_a 19.8605(4)
_cell_length_b 19.8605(4)
_cell_length_c 10.4054(5)
_cell_measurement_temperature 173(2)
_cell_measurement_theta_max 28.01
_cell_measurement_theta_min 2.90
_cell_volume 4104.3(2)
_computing_structure_refinement 'SHELXL-97 (Sheldrick, 1997)'
_computing_structure_solution 'SHELXS-97 (Sheldrick, 1990)'
_diffrn_ambient_temperature 173(2)
_diffrn_measured_fraction_theta_full 0.998
_diffrn_measured_fraction_theta_max 0.998
_diffrn_radiation_monochromator graphite
_diffrn_radiation_source 'fine-focus sealed tube'
_diffrn_radiation_type MoK\a
_diffrn_radiation_wavelength 0.71073
_diffrn_reflns_av_R_equivalents 0.0505
_diffrn_reflns_av_sigmaI/netI 0.0310
_diffrn_reflns_limit_h_max 23
_diffrn_reflns_limit_h_min -25
_diffrn_reflns_limit_k_max 25
_diffrn_reflns_limit_k_min -26
_diffrn_reflns_limit_l_max 13
_diffrn_reflns_limit_l_min -7
_diffrn_reflns_number 12350
_diffrn_reflns_theta_full 28.01
_diffrn_reflns_theta_max 28.01
_diffrn_reflns_theta_min 2.90
_exptl_absorpt_coefficient_mu 2.038
_exptl_absorpt_correction_T_max 0.84308
_exptl_absorpt_correction_T_min 0.59172
_exptl_absorpt_correction_type multi-scan
_exptl_absorpt_process_details MULABS
_exptl_crystal_colour orange
_exptl_crystal_density_diffrn 1.765
_exptl_crystal_density_method 'not measured'
_exptl_crystal_description plate
_exptl_crystal_F_000 2200
_exptl_crystal_size_max 0.33
_exptl_crystal_size_mid 0.25
_exptl_crystal_size_min 0.18
_refine_diff_density_max 0.349
_refine_diff_density_min -0.455
_refine_diff_density_rms 0.065
_refine_ls_extinction_coef 0.00246(11)
_refine_ls_extinction_expression Fc^*^=kFc[1+0.001xFc^2^\l^3^/sin(2\q)]^-1/4^
_refine_ls_extinction_method SHELXL
_refine_ls_goodness_of_fit_ref 1.013
_refine_ls_hydrogen_treatment constr
_refine_ls_matrix_type full
_refine_ls_number_parameters 139
_refine_ls_number_reflns 2480
_refine_ls_number_restraints 0
_refine_ls_restrained_S_all 1.013
_refine_ls_R_factor_all 0.0275
_refine_ls_R_factor_gt 0.0213
_refine_ls_shift/su_max 0.002
_refine_ls_shift/su_mean 0.000
_refine_ls_structure_factor_coef Fsqd
_refine_ls_weighting_details 'calc w=1/[\s^2^(Fo^2^)+(0.0287P)^2^+0.0000P] where P=(Fo^2^+2Fc^2^)/3'
_refine_ls_weighting_scheme calc
_refine_ls_wR_factor_gt 0.0530
_refine_ls_wR_factor_ref 0.0549
_reflns_number_gt 2086
_reflns_number_total 2480
_reflns_threshold_expression >2sigma(I)
_cod_data_source_file C0CC00227Esup1.cif
_cod_data_source_block ds13
_cod_depositor_comments
;
The following automatic conversions were performed:

'_exptl_absorpt_correction_type' value 'Multi-Scan' changed to
'multi-scan' according to
/home/saulius/struct/CIF-dictionaries/cif_core.dic dictionary named
'cif_core.dic' version 2.4.2 from 2011-04-26.

Automatic conversion script
Id: cif_fix_values 1891 2012-01-12 08:04:46Z andrius 
;
_cod_original_sg_symbol_H-M I4(1)/a
_cod_database_code 7111672

loop_
_symmetry_equiv_pos_as_xyz
'x, y, z'
'-y+3/4, x+1/4, z+1/4'
'-x+1/2, -y, z+1/2'
'y+3/4, -x+3/4, z+3/4'
'x+1/2, y+1/2, z+1/2'
'-y+5/4, x+3/4, z+3/4'
'-x+1, -y+1/2, z+1'
'y+5/4, -x+5/4, z+5/4'
'-x, -y, -z'
'y-3/4, -x-1/4, -z-1/4'
'x-1/2, y, -z-1/2'
'-y-3/4, x-3/4, -z-3/4'
'-x+1/2, -y+1/2, -z+1/2'
'y-1/4, -x+1/4, -z+1/4'
'x, y+1/2, -z'
'-y-1/4, x-1/4, -z-1/4'

loop_
_atom_site_label
_atom_site_type_symbol
_atom_site_fract_x
_atom_site_fract_y
_atom_site_fract_z
_atom_site_U_iso_or_equiv
_atom_site_adp_type
_atom_site_occupancy
_atom_site_symmetry_multiplicity
_atom_site_calc_flag
_atom_site_refinement_flags
Sn1 Sn 0.0000 0.2500 0.6250 0.01377(8) Uani 1 4 d S
Fe1 Fe 0.115745(12) 0.333871(12) 0.38941(2) 0.01656(8) Uani 1 1 d .
C1 C 0.08778(8) 0.25556(8) 0.50906(17) 0.0165(3) Uani 1 1 d .
C2 C 0.15061(9) 0.28474(9) 0.54844(18) 0.0217(4) Uani 1 1 d .
H2A H 0.1598 0.3059 0.6339 0.026 Uiso 1 1 calc R
C3 C 0.19762(9) 0.27914(10) 0.44565(19) 0.0259(4) Uani 1 1 d .
H3A H 0.2453 0.2952 0.4467 0.031 Uiso 1 1 calc R
C4 C 0.16485(9) 0.24687(9) 0.3415(2) 0.0242(4) Uani 1 1 d .
H4A H 0.1853 0.2362 0.2561 0.029 Uiso 1 1 calc R
C5 C 0.09741(9) 0.23240(9) 0.38029(17) 0.0185(4) Uani 1 1 d .
H5A H 0.0624 0.2103 0.3256 0.022 Uiso 1 1 calc R
C6 C 0.13069(9) 0.39875(9) 0.24178(18) 0.0215(4) Uani 1 1 d .
C7 C 0.06110(9) 0.37957(9) 0.24867(19) 0.0229(4) Uani 1 1 d .
H7A H 0.0347 0.3565 0.1798 0.027 Uiso 1 1 calc R
C8 C 0.03650(10) 0.40006(9) 0.37033(19) 0.0244(4) Uani 1 1 d .
H8A H -0.0103 0.3927 0.4031 0.029 Uiso 1 1 calc R
C9 C 0.08981(10) 0.43107(9) 0.43954(19) 0.0265(4) Uani 1 1 d .
H9A H 0.0869 0.4491 0.5291 0.032 Uiso 1 1 calc R
C10 C 0.14851(10) 0.43040(9) 0.36097(18) 0.0243(4) Uani 1 1 d .
H10A H 0.1938 0.4488 0.3844 0.029 Uiso 1 1 calc R
C11 C 0.17457(10) 0.38565(9) 0.13072(17) 0.0224(4) Uani 1 1 d .
C12 C 0.28243(10) 0.40542(11) 0.0411(2) 0.0310(5) Uani 1 1 d .
H12A H 0.3254 0.4272 0.0620 0.046 Uiso 1 1 calc R
H12B H 0.2632 0.4264 -0.0359 0.046 Uiso 1 1 calc R
H12C H 0.2900 0.3574 0.0250 0.046 Uiso 1 1 calc R
O1 O 0.15835(7) 0.35499(7) 0.03599(13) 0.0323(3) Uani 1 1 d .
O2 O 0.23636(7) 0.41330(7) 0.14741(13) 0.0282(3) Uani 1 1 d .

loop_
_atom_site_aniso_label
_atom_site_aniso_U_11
_atom_site_aniso_U_22
_atom_site_aniso_U_33
_atom_site_aniso_U_23
_atom_site_aniso_U_13
_atom_site_aniso_U_12
Sn1 0.01373(9) 0.01373(9) 0.01384(12) 0.000 0.000 0.000
Fe1 0.01637(13) 0.01758(14) 0.01572(14) 0.00167(9) -0.00067(9) -0.00238(9)
C1 0.0165(8) 0.0157(8) 0.0173(8) 0.0018(7) 0.0010(7) -0.0004(6)
C2 0.0184(9) 0.0274(9) 0.0194(9) 0.0048(7) -0.0040(7) -0.0022(7)
C3 0.0148(8) 0.0346(11) 0.0282(10) 0.0088(8) 0.0001(7) -0.0007(8)
C4 0.0214(9) 0.0249(9) 0.0262(10) 0.0031(8) 0.0060(8) 0.0052(7)
C5 0.0187(8) 0.0168(8) 0.0200(9) 0.0004(7) 0.0019(7) 0.0007(7)
C6 0.0267(9) 0.0165(8) 0.0213(9) 0.0041(7) -0.0003(7) -0.0030(7)
C7 0.0249(9) 0.0184(9) 0.0253(9) 0.0060(7) -0.0055(8) 0.0000(7)
C8 0.0246(9) 0.0204(9) 0.0281(10) 0.0056(8) 0.0015(8) 0.0031(7)
C9 0.0356(11) 0.0184(9) 0.0256(10) -0.0004(8) 0.0026(8) -0.0003(8)
C10 0.0303(10) 0.0182(9) 0.0244(10) -0.0006(7) 0.0005(8) -0.0072(7)
C11 0.0284(10) 0.0169(8) 0.0219(9) 0.0053(7) -0.0004(8) -0.0027(7)
C12 0.0298(11) 0.0383(12) 0.0249(10) 0.0034(9) 0.0068(8) -0.0009(9)
O1 0.0390(8) 0.0350(8) 0.0228(7) -0.0035(6) -0.0007(6) -0.0075(6)
O2 0.0267(7) 0.0334(8) 0.0245(7) -0.0035(6) 0.0046(6) -0.0071(6)

loop_
_atom_type_symbol
_atom_type_description
_atom_type_scat_dispersion_real
_atom_type_scat_dispersion_imag
_atom_type_scat_source
C C 0.0033 0.0016 'International Tables Vol C Tables 4.2.6.8 and 6.1.1.4'
H H 0.0000 0.0000 'International Tables Vol C Tables 4.2.6.8 and 6.1.1.4'
Fe Fe 0.3463 0.8444 'International Tables Vol C Tables 4.2.6.8 and 6.1.1.4'
O O 0.0106 0.0060 'International Tables Vol C Tables 4.2.6.8 and 6.1.1.4'
Sn Sn -0.6537 1.4246 'International Tables Vol C Tables 4.2.6.8 and 6.1.1.4'

loop_
_geom_angle_atom_site_label_1
_geom_angle_atom_site_label_2
_geom_angle_atom_site_label_3
_geom_angle
_geom_angle_site_symmetry_1
_geom_angle_site_symmetry_3
C1 Sn1 C1 108.84(5) 12_667 7_454
C1 Sn1 C1 108.84(5) 12_667 .
C1 Sn1 C1 110.74(9) 7_454 .
C1 Sn1 C1 110.74(9) 12_667 14_556
C1 Sn1 C1 108.84(5) 7_454 14_556
C1 Sn1 C1 108.84(5) . 14_556
C6 Fe1 C7 41.38(7) . .
C6 Fe1 C3 116.05(8) . .
C7 Fe1 C3 150.23(8) . .
C6 Fe1 C2 150.26(7) . .
C7 Fe1 C2 167.56(7) . .
C3 Fe1 C2 40.82(7) . .
C6 Fe1 C4 106.41(8) . .
C7 Fe1 C4 117.10(8) . .
C3 Fe1 C4 40.57(8) . .
C2 Fe1 C4 68.41(8) . .
C6 Fe1 C10 41.25(7) . .
C7 Fe1 C10 69.38(7) . .
C3 Fe1 C10 106.68(8) . .
C2 Fe1 C10 117.20(8) . .
C4 Fe1 C10 127.20(8) . .
C6 Fe1 C5 128.01(7) . .
C7 Fe1 C5 108.07(7) . .
C3 Fe1 C5 68.37(7) . .
C2 Fe1 C5 68.16(7) . .
C4 Fe1 C5 40.81(7) . .
C10 Fe1 C5 166.13(7) . .
C6 Fe1 C8 68.49(8) . .
C7 Fe1 C8 40.46(8) . .
C3 Fe1 C8 167.37(8) . .
C2 Fe1 C8 129.94(8) . .
C4 Fe1 C8 151.60(8) . .
C10 Fe1 C8 68.36(8) . .
C5 Fe1 C8 119.15(7) . .
C6 Fe1 C9 68.51(8) . .
C7 Fe1 C9 68.41(8) . .
C3 Fe1 C9 128.61(8) . .
C2 Fe1 C9 109.06(8) . .
C4 Fe1 C9 165.95(8) . .
C10 Fe1 C9 40.53(8) . .
C5 Fe1 C9 152.42(7) . .
C8 Fe1 C9 40.30(8) . .
C6 Fe1 C1 166.81(7) . .
C7 Fe1 C1 128.68(7) . .
C3 Fe1 C1 68.96(7) . .
C2 Fe1 C1 40.88(7) . .
C4 Fe1 C1 68.87(7) . .
C10 Fe1 C1 151.29(7) . .
C5 Fe1 C1 40.62(6) . .
C8 Fe1 C1 109.43(7) . .
C9 Fe1 C1 118.94(7) . .
C5 C1 C2 106.33(15) . .
C5 C1 Fe1 69.01(10) . .
C2 C1 Fe1 68.58(10) . .
C5 C1 Sn1 128.74(12) . .
C2 C1 Sn1 124.93(13) . .
Fe1 C1 Sn1 127.00(8) . .
C3 C2 C1 108.90(17) . .
C3 C2 Fe1 69.58(10) . .
C1 C2 Fe1 70.54(10) . .
C3 C2 H2A 125.6 . .
C1 C2 H2A 125.6 . .
Fe1 C2 H2A 125.6 . .
C4 C3 C2 107.97(16) . .
C4 C3 Fe1 69.87(11) . .
C2 C3 Fe1 69.61(10) . .
C4 C3 H3A 126.0 . .
C2 C3 H3A 126.0 . .
Fe1 C3 H3A 126.0 . .
C3 C4 C5 107.82(17) . .
C3 C4 Fe1 69.56(11) . .
C5 C4 Fe1 69.76(10) . .
C3 C4 H4A 126.1 . .
C5 C4 H4A 126.1 . .
Fe1 C4 H4A 126.1 . .
C4 C5 C1 108.99(16) . .
C4 C5 Fe1 69.43(10) . .
C1 C5 Fe1 70.37(10) . .
C4 C5 H5A 125.5 . .
C1 C5 H5A 125.5 . .
Fe1 C5 H5A 125.5 . .
C10 C6 C7 108.09(17) . .
C10 C6 C11 127.64(17) . .
C7 C6 C11 124.26(17) . .
C10 C6 Fe1 70.09(10) . .
C7 C6 Fe1 69.66(10) . .
C11 C6 Fe1 124.75(13) . .
C8 C7 C6 107.49(17) . .
C8 C7 Fe1 70.68(11) . .
C6 C7 Fe1 68.96(10) . .
C8 C7 H7A 126.3 . .
C6 C7 H7A 126.3 . .
Fe1 C7 H7A 126.3 . .
C7 C8 C9 108.69(17) . .
C7 C8 Fe1 68.86(10) . .
C9 C8 Fe1 70.03(11) . .
C7 C8 H8A 125.6 . .
C9 C8 H8A 125.6 . .
Fe1 C8 H8A 125.6 . .
C8 C9 C10 108.36(17) . .
C8 C9 Fe1 69.67(11) . .
C10 C9 Fe1 69.02(10) . .
C8 C9 H9A 125.8 . .
C10 C9 H9A 125.8 . .
Fe1 C9 H9A 125.8 . .
C9 C10 C6 107.37(17) . .
C9 C10 Fe1 70.45(10) . .
C6 C10 Fe1 68.66(10) . .
C9 C10 H10A 126.3 . .
C6 C10 H10A 126.3 . .
Fe1 C10 H10A 126.3 . .
O1 C11 O2 123.55(18) . .
O1 C11 C6 125.09(18) . .
O2 C11 C6 111.35(15) . .
O2 C12 H12A 109.5 . .
O2 C12 H12B 109.5 . .
H12A C12 H12B 109.5 . .
O2 C12 H12C 109.5 . .
H12A C12 H12C 109.5 . .
H12B C12 H12C 109.5 . .
C11 O2 C12 115.56(15) . .

loop_
_geom_bond_atom_site_label_1
_geom_bond_atom_site_label_2
_geom_bond_distance
_geom_bond_site_symmetry_2
Sn1 C1 2.1229(17) 12_667
Sn1 C1 2.1229(17) 7_454
Sn1 C1 2.1229(17) .
Sn1 C1 2.1229(17) 14_556
Fe1 C6 2.0269(18) .
Fe1 C7 2.0362(18) .
Fe1 C3 2.0416(19) .
Fe1 C2 2.0420(18) .
Fe1 C4 2.0456(18) .
Fe1 C10 2.0460(18) .
Fe1 C5 2.0501(17) .
Fe1 C8 2.0602(19) .
Fe1 C9 2.0650(19) .
Fe1 C1 2.0682(17) .
C1 C5 1.430(2) .
C1 C2 1.436(2) .
C2 C3 1.424(3) .
C2 H2A 1.0000 .
C3 C4 1.417(3) .
C3 H3A 1.0000 .
C4 C5 1.428(2) .
C4 H4A 1.0000 .
C5 H5A 1.0000 .
C6 C10 1.435(3) .
C6 C7 1.435(2) .
C6 C11 1.471(3) .
C7 C8 1.417(3) .
C7 H7A 1.0000 .
C8 C9 1.421(3) .
C8 H8A 1.0000 .
C9 C10 1.424(3) .
C9 H9A 1.0000 .
C10 H10A 1.0000 .
C11 O1 1.203(2) .
C11 O2 1.356(2) .
C12 O2 1.444(2) .
C12 H12A 0.9800 .
C12 H12B 0.9800 .
C12 H12C 0.9800 .

loop_
_geom_torsion_atom_site_label_1
_geom_torsion_atom_site_label_2
_geom_torsion_atom_site_label_3
_geom_torsion_atom_site_label_4
_geom_torsion
_geom_torsion_site_symmetry_1
C6 Fe1 C1 C5 34.0(3) .
C7 Fe1 C1 C5 71.15(13) .
C3 Fe1 C1 C5 -80.90(11) .
C2 Fe1 C1 C5 -118.29(14) .
C4 Fe1 C1 C5 -37.27(10) .
C10 Fe1 C1 C5 -167.33(15) .
C8 Fe1 C1 C5 112.46(11) .
C9 Fe1 C1 C5 155.65(11) .
C6 Fe1 C1 C2 152.2(3) .
C7 Fe1 C1 C2 -170.56(11) .
C3 Fe1 C1 C2 37.39(11) .
C4 Fe1 C1 C2 81.02(11) .
C10 Fe1 C1 C2 -49.05(19) .
C5 Fe1 C1 C2 118.29(14) .
C8 Fe1 C1 C2 -129.25(11) .
C9 Fe1 C1 C2 -86.07(12) .
C6 Fe1 C1 Sn1 -89.4(3) .
C7 Fe1 C1 Sn1 -52.23(14) .
C3 Fe1 C1 Sn1 155.72(13) .
C2 Fe1 C1 Sn1 118.33(16) .
C4 Fe1 C1 Sn1 -160.65(13) .
C10 Fe1 C1 Sn1 69.28(19) .
C5 Fe1 C1 Sn1 -123.38(15) .
C8 Fe1 C1 Sn1 -10.92(13) .
C9 Fe1 C1 Sn1 32.27(14) .
C1 Sn1 C1 C5 -144.61(14) 12_667
C1 Sn1 C1 C5 -25.00(13) 7_454
C1 Sn1 C1 C5 94.61(12) 14_556
C1 Sn1 C1 C2 35.28(16) 12_667
C1 Sn1 C1 C2 154.89(16) 7_454
C1 Sn1 C1 C2 -85.50(17) 14_556
C1 Sn1 C1 Fe1 -52.91(6) 12_667
C1 Sn1 C1 Fe1 66.69(9) 7_454
C1 Sn1 C1 Fe1 -173.70(12) 14_556
C5 C1 C2 C3 -0.2(2) .
Fe1 C1 C2 C3 -59.19(13) .
Sn1 C1 C2 C3 179.85(12) .
C5 C1 C2 Fe1 58.95(12) .
Sn1 C1 C2 Fe1 -120.96(12) .
C6 Fe1 C2 C3 -47.8(2) .
C7 Fe1 C2 C3 156.4(3) .
C4 Fe1 C2 C3 37.66(12) .
C10 Fe1 C2 C3 -84.19(13) .
C5 Fe1 C2 C3 81.74(12) .
C8 Fe1 C2 C3 -167.85(11) .
C9 Fe1 C2 C3 -127.59(12) .
C1 Fe1 C2 C3 119.88(16) .
C6 Fe1 C2 C1 -167.64(13) .
C7 Fe1 C2 C1 36.5(4) .
C3 Fe1 C2 C1 -119.88(16) .
C4 Fe1 C2 C1 -82.22(11) .
C10 Fe1 C2 C1 155.93(10) .
C5 Fe1 C2 C1 -38.14(10) .
C8 Fe1 C2 C1 72.28(13) .
C9 Fe1 C2 C1 112.53(11) .
C1 C2 C3 C4 0.2(2) .
Fe1 C2 C3 C4 -59.56(13) .
C1 C2 C3 Fe1 59.78(12) .
C6 Fe1 C3 C4 -85.00(13) .
C7 Fe1 C3 C4 -50.9(2) .
C2 Fe1 C3 C4 119.13(16) .
C10 Fe1 C3 C4 -128.35(12) .
C5 Fe1 C3 C4 37.93(11) .
C8 Fe1 C3 C4 166.7(3) .
C9 Fe1 C3 C4 -167.44(11) .
C1 Fe1 C3 C4 81.68(12) .
C6 Fe1 C3 C2 155.87(11) .
C7 Fe1 C3 C2 -169.99(13) .
C4 Fe1 C3 C2 -119.13(16) .
C10 Fe1 C3 C2 112.52(12) .
C5 Fe1 C3 C2 -81.20(11) .
C8 Fe1 C3 C2 47.6(4) .
C9 Fe1 C3 C2 73.42(14) .
C1 Fe1 C3 C2 -37.45(11) .
C2 C3 C4 C5 -0.1(2) .
Fe1 C3 C4 C5 -59.51(12) .
C2 C3 C4 Fe1 59.40(13) .
C6 Fe1 C4 C3 111.08(12) .
C7 Fe1 C4 C3 154.37(11) .
C2 Fe1 C4 C3 -37.88(11) .
C10 Fe1 C4 C3 70.59(14) .
C5 Fe1 C4 C3 -119.03(16) .
C8 Fe1 C4 C3 -173.92(14) .
C9 Fe1 C4 C3 44.4(4) .
C1 Fe1 C4 C3 -81.93(12) .
C6 Fe1 C4 C5 -129.88(11) .
C7 Fe1 C4 C5 -86.60(12) .
C3 Fe1 C4 C5 119.03(16) .
C2 Fe1 C4 C5 81.15(11) .
C10 Fe1 C4 C5 -170.38(11) .
C8 Fe1 C4 C5 -54.9(2) .
C9 Fe1 C4 C5 163.4(3) .
C1 Fe1 C4 C5 37.11(10) .
C3 C4 C5 C1 0.0(2) .
Fe1 C4 C5 C1 -59.43(12) .
C3 C4 C5 Fe1 59.38(13) .
C2 C1 C5 C4 0.2(2) .
Fe1 C1 C5 C4 58.85(12) .
Sn1 C1 C5 C4 -179.92(12) .
C2 C1 C5 Fe1 -58.67(12) .
Sn1 C1 C5 Fe1 121.23(13) .
C6 Fe1 C5 C4 69.12(14) .
C7 Fe1 C5 C4 110.80(12) .
C3 Fe1 C5 C4 -37.71(12) .
C2 Fe1 C5 C4 -81.81(12) .
C10 Fe1 C5 C4 33.7(4) .
C8 Fe1 C5 C4 153.55(12) .
C9 Fe1 C5 C4 -171.40(15) .
C1 Fe1 C5 C4 -120.19(15) .
C6 Fe1 C5 C1 -170.69(10) .
C7 Fe1 C5 C1 -129.00(10) .
C3 Fe1 C5 C1 82.48(11) .
C2 Fe1 C5 C1 38.38(10) .
C4 Fe1 C5 C1 120.19(15) .
C10 Fe1 C5 C1 153.9(3) .
C8 Fe1 C5 C1 -86.26(11) .
C9 Fe1 C5 C1 -51.2(2) .
C7 Fe1 C6 C10 119.11(16) .
C3 Fe1 C6 C10 -85.83(13) .
C2 Fe1 C6 C10 -53.2(2) .
C4 Fe1 C6 C10 -128.32(12) .
C5 Fe1 C6 C10 -167.85(11) .
C8 Fe1 C6 C10 81.27(12) .
C9 Fe1 C6 C10 37.82(11) .
C1 Fe1 C6 C10 164.7(3) .
C3 Fe1 C6 C7 155.06(11) .
C2 Fe1 C6 C7 -172.35(14) .
C4 Fe1 C6 C7 112.58(12) .
C10 Fe1 C6 C7 -119.11(16) .
C5 Fe1 C6 C7 73.04(13) .
C8 Fe1 C6 C7 -37.83(11) .
C9 Fe1 C6 C7 -81.29(12) .
C1 Fe1 C6 C7 45.6(4) .
C7 Fe1 C6 C11 -118.3(2) .
C3 Fe1 C6 C11 36.80(19) .
C2 Fe1 C6 C11 69.4(2) .
C4 Fe1 C6 C11 -5.68(17) .
C10 Fe1 C6 C11 122.6(2) .
C5 Fe1 C6 C11 -45.22(19) .
C8 Fe1 C6 C11 -156.10(18) .
C9 Fe1 C6 C11 160.45(18) .
C1 Fe1 C6 C11 -72.7(4) .
C10 C6 C7 C8 0.7(2) .
C11 C6 C7 C8 179.35(16) .
Fe1 C6 C7 C8 60.48(13) .
C10 C6 C7 Fe1 -59.79(13) .
C11 C6 C7 Fe1 118.88(17) .
C6 Fe1 C7 C8 -118.43(16) .
C3 Fe1 C7 C8 -168.15(14) .
C2 Fe1 C7 C8 43.7(4) .
C4 Fe1 C7 C8 157.34(11) .
C10 Fe1 C7 C8 -80.44(12) .
C5 Fe1 C7 C8 114.01(11) .
C9 Fe1 C7 C8 -36.87(11) .
C1 Fe1 C7 C8 73.61(13) .
C3 Fe1 C7 C6 -49.72(19) .
C2 Fe1 C7 C6 162.1(3) .
C4 Fe1 C7 C6 -84.23(12) .
C10 Fe1 C7 C6 37.99(11) .
C5 Fe1 C7 C6 -127.56(11) .
C8 Fe1 C7 C6 118.43(16) .
C9 Fe1 C7 C6 81.56(11) .
C1 Fe1 C7 C6 -167.96(10) .
C6 C7 C8 C9 -0.5(2) .
Fe1 C7 C8 C9 58.85(13) .
C6 C7 C8 Fe1 -59.38(12) .
C6 Fe1 C8 C7 38.67(11) .
C3 Fe1 C8 C7 152.2(3) .
C2 Fe1 C8 C7 -168.81(10) .
C4 Fe1 C8 C7 -46.1(2) .
C10 Fe1 C8 C7 83.19(12) .
C5 Fe1 C8 C7 -83.89(12) .
C9 Fe1 C8 C7 120.39(16) .
C1 Fe1 C8 C7 -127.43(11) .
C6 Fe1 C8 C9 -81.72(12) .
C7 Fe1 C8 C9 -120.39(16) .
C3 Fe1 C8 C9 31.8(4) .
C2 Fe1 C8 C9 70.80(14) .
C4 Fe1 C8 C9 -166.54(15) .
C10 Fe1 C8 C9 -37.21(11) .
C5 Fe1 C8 C9 155.72(11) .
C1 Fe1 C8 C9 112.18(11) .
C7 C8 C9 C10 0.2(2) .
Fe1 C8 C9 C10 58.31(13) .
C7 C8 C9 Fe1 -58.13(13) .
C6 Fe1 C9 C8 81.65(12) .
C7 Fe1 C9 C8 37.01(11) .
C3 Fe1 C9 C8 -171.52(11) .
C2 Fe1 C9 C8 -130.00(11) .
C4 Fe1 C9 C8 152.9(3) .
C10 Fe1 C9 C8 120.12(16) .
C5 Fe1 C9 C8 -50.9(2) .
C1 Fe1 C9 C8 -86.30(12) .
C6 Fe1 C9 C10 -38.47(11) .
C7 Fe1 C9 C10 -83.11(12) .
C3 Fe1 C9 C10 68.36(14) .
C2 Fe1 C9 C10 109.88(12) .
C4 Fe1 C9 C10 32.7(4) .
C5 Fe1 C9 C10 -170.99(15) .
C8 Fe1 C9 C10 -120.12(16) .
C1 Fe1 C9 C10 153.57(11) .
C8 C9 C10 C6 0.2(2) .
Fe1 C9 C10 C6 58.96(12) .
C8 C9 C10 Fe1 -58.71(13) .
C7 C6 C10 C9 -0.6(2) .
C11 C6 C10 C9 -179.19(17) .
Fe1 C6 C10 C9 -60.09(13) .
C7 C6 C10 Fe1 59.52(12) .
C11 C6 C10 Fe1 -119.09(18) .
C6 Fe1 C10 C9 118.61(16) .
C7 Fe1 C10 C9 80.51(12) .
C3 Fe1 C10 C9 -130.69(12) .
C2 Fe1 C10 C9 -87.94(13) .
C4 Fe1 C10 C9 -170.51(11) .
C5 Fe1 C10 C9 162.4(3) .
C8 Fe1 C10 C9 37.00(12) .
C1 Fe1 C10 C9 -54.2(2) .
C7 Fe1 C10 C6 -38.10(11) .
C3 Fe1 C10 C6 110.70(12) .
C2 Fe1 C10 C6 153.45(11) .
C4 Fe1 C10 C6 70.88(14) .
C5 Fe1 C10 C6 43.8(4) .
C8 Fe1 C10 C6 -81.61(12) .
C9 Fe1 C10 C6 -118.61(16) .
C1 Fe1 C10 C6 -172.78(14) .
C10 C6 C11 O1 174.89(19) .
C7 C6 C11 O1 -3.5(3) .
Fe1 C6 C11 O1 84.2(2) .
C10 C6 C11 O2 -5.7(3) .
C7 C6 C11 O2 175.85(16) .
Fe1 C6 C11 O2 -96.41(17) .
O1 C11 O2 C12 1.7(3) .
C6 C11 O2 C12 -177.69(15) .
